data_7714291
loop_
_publ_author_name
'Guo, Hui'
'Hong, Dongjing'
'Cui, Peng'

_publ_section_title
;
 Tripodal tris(siloxide) Ligand Supported Trivalent Rare-earth Metal
 Complexes and Redox Reactivity
;
_journal_name_full 'Dalton Transactions'
_journal_paper_doi 10.1039/D3DT02519E
_journal_year 2023
_chemical_formula_moiety 'C72 H69 Lu O6 Si3, 0.7[C4H8O]'
_chemical_formula_sum 'C72 H69 Lu O6 Si3'
_chemical_formula_weight 1289.51
_space_group_crystal_system monoclinic
_space_group_IT_number 14
_space_group_name_Hall '-P 2ybc'
_space_group_name_H-M_alt 'P 1 21/c 1'
_atom_sites_solution_hydrogens geom
_audit_creation_date 2023-07-14
_audit_creation_method
;
Olex2 1.5
(compiled 2022.04.07 svn.rca3783a0 for OlexSys, GUI svn.r6498)
;
_audit_update_record
;
2023-07-14 deposited with the CCDC.	2023-10-17 downloaded from the CCDC.
;
_cell_angle_alpha 90
_cell_angle_beta 108.165(2)
_cell_angle_gamma 90
_cell_formula_units_Z 4
_cell_length_a 23.643(4)
_cell_length_b 15.923(3)
_cell_length_c 19.313(3)
_cell_measurement_reflns_used 5703
_cell_measurement_temperature 300.00
_cell_measurement_theta_max 19.530
_cell_measurement_theta_min 2.220
_cell_volume 6908(2)
_computing_cell_refinement 'SAINT V8.38A (Bruker, 2018)'
_computing_data_collection 'Bruker SMART APEX II diffractrometer'
_computing_data_reduction 'SAINT V8.38A (Bruker, 2018)'
_computing_molecular_graphics 'Olex2 1.5 (Dolomanov et al., 2009)'
_computing_publication_material 'Olex2 1.5 (Dolomanov et al., 2009)'
_computing_structure_refinement 'SHELXL 2019/2 (Sheldrick, 2015)'
_computing_structure_solution 'SHELXT 2018/2 (Sheldrick, 2018)'
_diffrn_ambient_temperature 300.00
_diffrn_detector 'CCD area detector'
_diffrn_measured_fraction_theta_full 1.000
_diffrn_measured_fraction_theta_max 1.000
_diffrn_measurement_device 'three-circle diffractometer'
_diffrn_measurement_device_type 'Bruker SMART APEX II 300K'
_diffrn_measurement_method '\f and \w scans'
_diffrn_radiation_monochromator graphite
_diffrn_radiation_probe x-ray
_diffrn_radiation_type MoK\a
_diffrn_radiation_wavelength 0.71073
_diffrn_reflns_av_R_equivalents 0.1799
_diffrn_reflns_av_unetI/netI 0.1604
_diffrn_reflns_Laue_measured_fraction_full 1.000
_diffrn_reflns_Laue_measured_fraction_max 1.000
_diffrn_reflns_limit_h_max 28
_diffrn_reflns_limit_h_min -28
_diffrn_reflns_limit_k_max 15
_diffrn_reflns_limit_k_min -18
_diffrn_reflns_limit_l_max 22
_diffrn_reflns_limit_l_min -22
_diffrn_reflns_number 48712
_diffrn_reflns_point_group_measured_fraction_full 1.000
_diffrn_reflns_point_group_measured_fraction_max 1.000
_diffrn_reflns_theta_full 24.999
_diffrn_reflns_theta_max 24.999
_diffrn_reflns_theta_min 1.568
_diffrn_source 'sealed X-ray tube'
_diffrn_source_target Mo
_exptl_absorpt_coefficient_mu 1.528
_exptl_absorpt_correction_T_max 0.7456
_exptl_absorpt_correction_T_min 0.4132
_exptl_absorpt_correction_type multi-scan
_exptl_absorpt_process_details
;
SADABS-2016/2 (Bruker,2016/2) was used for absorption correction.
wR2(int) was 0.1050 before and 0.0625 after correction.
The Ratio of minimum to maximum transmission is 0.5542.
The \l/2 correction factor is Not present.
;
_exptl_crystal_colour colourless
_exptl_crystal_colour_primary colourless
_exptl_crystal_density_diffrn 1.240
_exptl_crystal_description block
_exptl_crystal_F_000 2648
_exptl_crystal_size_max 0.13
_exptl_crystal_size_mid 0.12
_exptl_crystal_size_min 0.1
_refine_diff_density_max 1.357
_refine_diff_density_min -1.980
_refine_diff_density_rms 0.128
_refine_ls_extinction_method none
_refine_ls_goodness_of_fit_ref 1.018
_refine_ls_hydrogen_treatment constr
_refine_ls_matrix_type full
_refine_ls_number_parameters 850
_refine_ls_number_reflns 12164
_refine_ls_number_restraints 653
_refine_ls_restrained_S_all 1.005
_refine_ls_R_factor_all 0.1607
_refine_ls_R_factor_gt 0.0762
_refine_ls_shift/su_max 0.001
_refine_ls_shift/su_mean 0.000
_refine_ls_structure_factor_coef Fsqd
_refine_ls_weighting_details 'w=1/[\s^2^(Fo^2^)+(0.0700P)^2^+25.1990P] where P=(Fo^2^+2Fc^2^)/3'
_refine_ls_weighting_scheme calc
_refine_ls_wR_factor_gt 0.1543
_refine_ls_wR_factor_ref 0.1965
_reflns_Friedel_coverage 0.000
_reflns_number_gt 6262
_reflns_number_total 12164
_reflns_threshold_expression 'I > 2\s(I)'
_cod_data_source_file d3dt02519e2.cif
_cod_data_source_block 5
_cod_database_code 7714291
_shelx_shelxl_version_number 2019/2
_shelx_space_group_comment
;
The symmetry employed for this shelxl refinement is uniquely defined
by the following loop, which should always be used as a source of
symmetry information in preference to the above space-group names.
They are only intended as comments.
;
_shelx_estimated_absorpt_t_max 0.862
_shelx_estimated_absorpt_t_min 0.826
_olex2_refinement_description
;
1. Fixed Uiso
 At 1.2 times of:
  All C(H) groups, All C(H,H) groups
2. Restrained distances
 O4-C61A = O4-C61 = O4-C64 = O4-C64A = O5-C65 = O5-C65A = O5-C68 = O5-C68A =
 O6-C72A = O6-C69 = O6-C69A = O6-C72
 1.43 with sigma of 0.01
 C62-C61 = C62A-C61A = C63A-C62A = C63-C62 = C64A-C63A = C64-C63 = C66-C65 =
 C66A-C65A = C67A-C66A = C67-C66 = C68-C67 = C68A-C67A = C72-C71 = C71-C70 =
 C72A-C71A = C71A-C70A = C70A-C69A
 1.54 with sigma of 0.01
 C61A-C63A = C64A-C62A = C61-C63 = C64-C62 = C65-C67 = C68-C66 = C66A-C68A =
 C67A-C65A = C72-C70 = C69-C71 = C72A-C70A = C71A-C69A
 2.515 with sigma of 0.02
 C65A-C68A = C68-C65 = C64-C61 = C61A-C64A = C72-C69 = C72A-C69A
 2.336 with sigma of 0.02
3. Uiso/Uaniso restraints and constraints
C61 \\sim C62 \\sim C63 \\sim C64 \\sim C61A \\sim C62A \\sim C63A \\sim C64A:
within 2A with sigma of 0.01 and sigma for terminal atoms of 0.02 within 2A
C65 \\sim C66 \\sim C67 \\sim C68 \\sim C68A \\sim C67A \\sim C66A \\sim C65A:
within 2A with sigma of 0.01 and sigma for terminal atoms of 0.02 within 2A
C69 \\sim C70 \\sim C71 \\sim C69A \\sim C70A \\sim C71A \\sim C72A \\sim C72:
within 2A with sigma of 0.01 and sigma for terminal atoms of 0.02 within 2A
Uanis(C52) \\sim Ueq, Uanis(C16) \\sim Ueq, Uanis(C18) \\sim Ueq, Uanis(C15)
\\sim Ueq, Uanis(C37) \\sim Ueq, Uanis(C17) \\sim Ueq, Uanis(C14) \\sim Ueq,
Uanis(C60) \\sim Ueq, Uanis(C41) \\sim Ueq, Uanis(C57) \\sim Ueq, Uanis(C39)
\\sim Ueq, Uanis(C58) \\sim Ueq, Uanis(C59) \\sim Ueq, Uanis(C13) \\sim Ueq,
Uanis(C51) \\sim Ueq, Uanis(C54) \\sim Ueq, Uanis(C55) \\sim Ueq, Uanis(C53)
\\sim Ueq, Uanis(C42) \\sim Ueq, Uanis(C56) \\sim Ueq, Uanis(C38) \\sim Ueq,
Uanis(C50) \\sim Ueq, Uanis(C40) \\sim Ueq, Uanis(C49) \\sim Ueq: with sigma of
0.01 and sigma for terminal atoms of 0.02
4. Rigid body (RIGU) restrains
 C63A, C64A, O4, C62A, C61A
 with sigma for 1-2 distances of 0.01 and sigma for 1-3 distances of 0.02
 C71A, C70A, C69A, C72A, O6
 with sigma for 1-2 distances of 0.01 and sigma for 1-3 distances of 0.02
 C62, C61, O4, C63, C64
 with sigma for 1-2 distances of 0.01 and sigma for 1-3 distances of 0.02
 C66, C65, O5, C67, C68
 with sigma for 1-2 distances of 0.01 and sigma for 1-3 distances of 0.02
 C66A, C65A, O5, C67A, C68A
 with sigma for 1-2 distances of 0.01 and sigma for 1-3 distances of 0.02
 C72, C71, C70, O6, C69
 with sigma for 1-2 distances of 0.01 and sigma for 1-3 distances of 0.02
5. Others
 Sof(C69A)=Sof(H69C)=Sof(H69D)=Sof(C70A)=Sof(H70C)=Sof(H70D)=Sof(C71A)=
 Sof(H71C)=Sof(H71D)=Sof(C72A)=Sof(H72C)=Sof(H72D)=1-FVAR(1)
 Sof(C69)=Sof(H69A)=Sof(H69B)=Sof(C70)=Sof(H70A)=Sof(H70B)=Sof(C71)=Sof(H71A)=
 Sof(H71B)=Sof(C72)=Sof(H72A)=Sof(H72B)=FVAR(1)
 Sof(C61)=Sof(H61A)=Sof(H61B)=Sof(C62)=Sof(H62A)=Sof(H62B)=Sof(C63)=Sof(H63A)=
 Sof(H63B)=Sof(C64)=Sof(H64A)=Sof(H64B)=1-FVAR(2)
 Sof(C61A)=Sof(H61C)=Sof(H61D)=Sof(C62A)=Sof(H62C)=Sof(H62D)=Sof(C63A)=
 Sof(H63C)=Sof(H63D)=Sof(C64A)=Sof(H64C)=Sof(H64D)=FVAR(2)
 Sof(C68A)=Sof(H68C)=Sof(H68D)=Sof(C67A)=Sof(H67C)=Sof(H67D)=Sof(C66A)=
 Sof(H66C)=Sof(H66D)=Sof(C65A)=Sof(H65C)=Sof(H65D)=1-FVAR(3)
 Sof(C65)=Sof(H65A)=Sof(H65B)=Sof(C66)=Sof(H66A)=Sof(H66B)=Sof(C67)=Sof(H67A)=
 Sof(H67B)=Sof(C68)=Sof(H68A)=Sof(H68B)=FVAR(3)
6.a Secondary CH2 refined with riding coordinates:
 C61(H61A,H61B), C62(H62A,H62B), C63(H63A,H63B), C64(H64A,H64B), C65(H65A,
 H65B), C66(H66A,H66B), C67(H67A,H67B), C68(H68A,H68B), C69(H69A,H69B),
 C70(H70A,H70B), C71(H71A,H71B), C72(H72A,H72B), C69A(H69C,H69D), C70A(H70C,
 H70D), C71A(H71C,H71D), C72A(H72C,H72D), C61A(H61C,H61D), C62A(H62C,H62D),
 C63A(H63C,H63D), C64A(H64C,H64D), C68A(H68C,H68D), C67A(H67C,H67D), C66A(H66C,
 H66D), C65A(H65C,H65D)
6.b Aromatic/amide H refined with riding coordinates:
 C2(H2), C4(H4), C6(H6), C8(H8), C9(H9), C10(H10), C11(H11), C14(H14),
 C15(H15), C16(H16), C17(H17), C18(H18), C20(H20), C21(H21), C22(H22), C23(H23),
  C24(H24), C26(H26), C27(H27), C28(H28), C29(H29), C32(H32), C33(H33),
 C34(H34), C35(H35), C36(H36), C38(H38), C39(H39), C40(H40), C41(H41), C42(H42),
  C44(H44), C45(H45), C46(H46), C47(H47), C50(H50), C51(H51), C52(H52),
 C53(H53), C54(H54), C56(H56), C57(H57), C58(H58), C59(H59), C60(H60)
;
_smtbx_masks_special_details
;
A solvent mask was calculated and 108 electrons were 
found in a volume of 1104\%A^3^ in 1 void per unit cell. 
This is consistent with the presence of 
0.7[C4H8O] per Asymmetric Unit 
which account for 112 electrons 
per unit cell.
;
_smtbx_masks_void_probe_radius 1.2
_smtbx_masks_void_truncation_radius 1.2
_olex2_submission_special_instructions 'No special instructions were received'

loop_
_space_group_symop_operation_xyz
'x, y, z'
'-x, y+1/2, -z+1/2'
'-x, -y, -z'
'x, -y-1/2, z-1/2'

loop_
_atom_site_label
_atom_site_type_symbol
_atom_site_fract_x
_atom_site_fract_y
_atom_site_fract_z
_atom_site_U_iso_or_equiv
_atom_site_adp_type
_atom_site_occupancy
_atom_site_site_symmetry_order
_atom_site_calc_flag
_atom_site_refinement_flags_posn
_atom_site_refinement_flags_adp
_atom_site_refinement_flags_occupancy
_atom_site_disorder_assembly
_atom_site_disorder_group
Lu1 Lu 0.77153(2) -0.45655(3) -0.75060(2) 0.04353(17) Uani 1 1 d . . . . .
Si1 Si 0.70022(15) -0.4268(2) -0.94632(16) 0.0540(9) Uani 1 1 d . . . . .
Si2 Si 0.92293(13) -0.52613(19) -0.73272(15) 0.0454(8) Uani 1 1 d . . . . .
Si3 Si 0.70768(15) -0.6494(2) -0.70342(17) 0.0536(9) Uani 1 1 d . . . . .
O1 O 0.7277(3) -0.4420(4) -0.8607(4) 0.057(2) Uani 1 1 d . . . . .
O2 O 0.8574(3) -0.4937(5) -0.7436(4) 0.054(2) Uani 1 1 d . . . . .
O3 O 0.7391(3) -0.5671(4) -0.7233(4) 0.054(2) Uani 1 1 d . . . . .
O4 O 0.6905(4) -0.3809(5) -0.7294(5) 0.075(2) Uani 1 1 d D . . . .
O5 O 0.8068(4) -0.3119(6) -0.7512(5) 0.084(3) Uani 1 1 d D . . . .
O6 O 0.8074(3) -0.4214(5) -0.6242(3) 0.064(2) Uani 1 1 d D . . . .
C1 C 0.7289(5) -0.6285(7) -0.9255(5) 0.047(3) Uani 1 1 d . . . . .
C2 C 0.7826(5) -0.6020(7) -0.9294(6) 0.051(3) Uani 1 1 d . . . . .
H2 H 0.783505 -0.567791 -0.968073 0.061 Uiso 1 1 calc R U . . .
C3 C 0.8358(5) -0.6239(6) -0.8780(6) 0.046(3) Uani 1 1 d . . . . .
C4 C 0.8335(5) -0.6784(7) -0.8222(5) 0.048(3) Uani 1 1 d . . . . .
H4 H 0.868759 -0.694817 -0.787423 0.058 Uiso 1 1 calc R U . . .
C5 C 0.7803(5) -0.7083(7) -0.8175(5) 0.048(3) Uani 1 1 d . . . . .
C6 C 0.7267(5) -0.6837(6) -0.8685(5) 0.049(3) Uani 1 1 d . . . . .
H6 H 0.690458 -0.702920 -0.865218 0.059 Uiso 1 1 calc R U . . .
C7 C 0.6722(5) -0.6035(7) -0.9828(6) 0.054(3) Uani 1 1 d . . . . .
C8 C 0.6348(6) -0.6662(9) -1.0220(7) 0.073(4) Uani 1 1 d . . . . .
H8 H 0.644799 -0.722131 -1.010493 0.088 Uiso 1 1 calc R U . . .
C9 C 0.5838(6) -0.6482(11) -1.0769(7) 0.083(4) Uani 1 1 d . . . . .
H9 H 0.559876 -0.691435 -1.102683 0.100 Uiso 1 1 calc R U . . .
C10 C 0.5679(7) -0.5656(11) -1.0939(7) 0.095(5) Uani 1 1 d . . . . .
H10 H 0.533632 -0.552337 -1.131702 0.114 Uiso 1 1 calc R U . . .
C11 C 0.6038(6) -0.5031(9) -1.0537(6) 0.072(4) Uani 1 1 d . . . . .
H11 H 0.592544 -0.447522 -1.065210 0.086 Uiso 1 1 calc R U . . .
C12 C 0.6555(5) -0.5184(8) -0.9974(6) 0.058(3) Uani 1 1 d . . . . .
C13 C 0.6495(6) -0.3332(8) -0.9652(6) 0.060(3) Uani 1 1 d . U . . .
C14 C 0.5953(8) -0.3343(11) -0.9514(8) 0.103(5) Uani 1 1 d . U . . .
H14 H 0.582156 -0.384163 -0.936517 0.123 Uiso 1 1 calc R U . . .
C15 C 0.5595(8) -0.2614(13) -0.9593(9) 0.123(6) Uani 1 1 d . U . . .
H15 H 0.523095 -0.263285 -0.950319 0.147 Uiso 1 1 calc R U . . .
C16 C 0.5790(9) -0.1902(13) -0.9798(9) 0.120(6) Uani 1 1 d . U . . .
H16 H 0.555194 -0.142742 -0.984894 0.144 Uiso 1 1 calc R U . . .
C17 C 0.6311(9) -0.1828(11) -0.9935(9) 0.112(6) Uani 1 1 d . U . . .
H17 H 0.643900 -0.131643 -1.006376 0.134 Uiso 1 1 calc R U . . .
C18 C 0.6657(6) -0.2573(9) -0.9872(7) 0.080(4) Uani 1 1 d . U . . .
H18 H 0.701034 -0.254458 -0.998587 0.096 Uiso 1 1 calc R U . . .
C19 C 0.7606(6) -0.4010(7) -0.9881(6) 0.059(3) Uani 1 1 d . . . . .
C20 C 0.7482(7) -0.3907(8) -1.0628(7) 0.073(4) Uani 1 1 d . . . . .
H20 H 0.709261 -0.392533 -1.093841 0.087 Uiso 1 1 calc R U . . .
C21 C 0.7963(10) -0.3773(9) -1.0907(9) 0.105(6) Uani 1 1 d . . . . .
H21 H 0.788941 -0.369754 -1.140520 0.126 Uiso 1 1 calc R U . . .
C22 C 0.8538(9) -0.3754(9) -1.0445(10) 0.090(5) Uani 1 1 d . . . . .
H22 H 0.884980 -0.366654 -1.063433 0.107 Uiso 1 1 calc R U . . .
C23 C 0.8653(7) -0.3857(8) -0.9734(9) 0.081(4) Uani 1 1 d . . . . .
H23 H 0.904467 -0.383628 -0.943016 0.097 Uiso 1 1 calc R U . . .
C24 C 0.8203(7) -0.3995(8) -0.9438(7) 0.070(4) Uani 1 1 d . . . . .
H24 H 0.829425 -0.407969 -0.893829 0.085 Uiso 1 1 calc R U . . .
C25 C 0.8936(5) -0.5919(7) -0.8812(6) 0.050(3) Uani 1 1 d . . . . .
C26 C 0.9052(6) -0.5989(8) -0.9483(7) 0.065(4) Uani 1 1 d . . . . .
H26 H 0.876234 -0.620655 -0.988731 0.078 Uiso 1 1 calc R U . . .
C27 C 0.9599(8) -0.5734(9) -0.9541(8) 0.081(4) Uani 1 1 d . . . . .
H27 H 0.967135 -0.577832 -0.998603 0.097 Uiso 1 1 calc R U . . .
C28 C 1.0026(6) -0.5422(9) -0.8955(8) 0.081(4) Uani 1 1 d . . . . .
H28 H 1.039769 -0.527830 -0.898805 0.097 Uiso 1 1 calc R U . . .
C29 C 0.9901(5) -0.5321(8) -0.8308(7) 0.063(3) Uani 1 1 d . . . . .
H29 H 1.019235 -0.508671 -0.791402 0.076 Uiso 1 1 calc R U . . .
C30 C 0.9362(5) -0.5551(7) -0.8217(6) 0.050(3) Uani 1 1 d . . . . .
C31 C 0.9770(5) -0.4436(7) -0.6858(6) 0.055(3) Uani 1 1 d . . . . .
C32 C 0.9905(6) -0.3724(9) -0.7209(8) 0.082(4) Uani 1 1 d . . . . .
H32 H 0.974251 -0.368885 -0.771247 0.098 Uiso 1 1 calc R U . . .
C33 C 1.0262(8) -0.3079(10) -0.6853(12) 0.117(6) Uani 1 1 d . . . . .
H33 H 1.033222 -0.261823 -0.711047 0.140 Uiso 1 1 calc R U . . .
C34 C 1.0511(8) -0.3122(13) -0.6115(13) 0.140(8) Uani 1 1 d . . . . .
H34 H 1.076399 -0.269898 -0.586417 0.168 Uiso 1 1 calc R U . . .
C35 C 1.0386(8) -0.3784(11) -0.5756(10) 0.123(7) Uani 1 1 d . . . . .
H35 H 1.053491 -0.379644 -0.524980 0.148 Uiso 1 1 calc R U . . .
C36 C 1.0052(6) -0.4428(8) -0.6110(7) 0.084(4) Uani 1 1 d . . . . .
H36 H 1.000778 -0.489350 -0.584051 0.101 Uiso 1 1 calc R U . . .
C37 C 0.9442(5) -0.6203(7) -0.6706(5) 0.048(3) Uani 1 1 d . U . . .
C38 C 1.0008(6) -0.6533(8) -0.6539(6) 0.068(4) Uani 1 1 d . U . . .
H38 H 1.027889 -0.626978 -0.672729 0.081 Uiso 1 1 calc R U . . .
C39 C 1.0190(8) -0.7223(10) -0.6114(8) 0.096(5) Uani 1 1 d . U . . .
H39 H 1.058139 -0.741133 -0.599527 0.115 Uiso 1 1 calc R U . . .
C40 C 0.9789(8) -0.7629(10) -0.5867(8) 0.096(5) Uani 1 1 d . U . . .
H40 H 0.990583 -0.811475 -0.559283 0.116 Uiso 1 1 calc R U . . .
C41 C 0.9218(7) -0.7352(9) -0.6007(7) 0.086(4) Uani 1 1 d . U . . .
H41 H 0.895277 -0.763704 -0.582387 0.103 Uiso 1 1 calc R U . . .
C42 C 0.9040(6) -0.6624(7) -0.6434(6) 0.061(3) Uani 1 1 d . U . . .
H42 H 0.865293 -0.642422 -0.653520 0.073 Uiso 1 1 calc R U . . .
C43 C 0.7789(5) -0.7689(7) -0.7579(6) 0.053(3) Uani 1 1 d . . . . .
C44 C 0.8105(6) -0.8434(7) -0.7528(6) 0.064(3) Uani 1 1 d . . . . .
H44 H 0.832488 -0.852972 -0.784458 0.077 Uiso 1 1 calc R U . . .
C45 C 0.8098(7) -0.9030(9) -0.7017(8) 0.089(5) Uani 1 1 d . . . . .
H45 H 0.831372 -0.952499 -0.698689 0.107 Uiso 1 1 calc R U . . .
C46 C 0.7774(7) -0.8895(9) -0.6553(8) 0.086(5) Uani 1 1 d . . . . .
H46 H 0.776348 -0.930150 -0.621140 0.104 Uiso 1 1 calc R U . . .
C47 C 0.7463(6) -0.8160(9) -0.6591(7) 0.074(4) Uani 1 1 d . . . . .
H47 H 0.724103 -0.808618 -0.627407 0.088 Uiso 1 1 calc R U . . .
C48 C 0.7463(5) -0.7522(7) -0.7079(6) 0.055(3) Uani 1 1 d . . . . .
C49 C 0.7086(6) -0.6390(8) -0.6061(7) 0.068(4) Uani 1 1 d . U . . .
C50 C 0.7582(7) -0.6574(9) -0.5470(8) 0.083(4) Uani 1 1 d . U . . .
H50 H 0.791388 -0.680325 -0.555985 0.100 Uiso 1 1 calc R U . . .
C51 C 0.7606(8) -0.6431(10) -0.4747(9) 0.101(5) Uani 1 1 d . U . . .
H51 H 0.794493 -0.656608 -0.436527 0.121 Uiso 1 1 calc R U . . .
C52 C 0.7130(9) -0.6094(11) -0.4618(9) 0.109(6) Uani 1 1 d . U . . .
H52 H 0.714664 -0.600240 -0.413639 0.131 Uiso 1 1 calc R U . . .
C53 C 0.6627(8) -0.5881(11) -0.5148(9) 0.107(5) Uani 1 1 d . U . . .
H53 H 0.630864 -0.563057 -0.504018 0.129 Uiso 1 1 calc R U . . .
C54 C 0.6603(7) -0.6058(9) -0.5890(8) 0.090(5) Uani 1 1 d . U . . .
H54 H 0.625378 -0.594561 -0.626477 0.108 Uiso 1 1 calc R U . . .
C55 C 0.6284(5) -0.6572(8) -0.7620(6) 0.059(3) Uani 1 1 d . U . . .
C56 C 0.5920(7) -0.7175(10) -0.7464(8) 0.100(5) Uani 1 1 d . U . . .
H56 H 0.606834 -0.752000 -0.705912 0.120 Uiso 1 1 calc R U . . .
C57 C 0.5334(8) -0.7268(12) -0.7909(10) 0.120(6) Uani 1 1 d . U . . .
H57 H 0.508742 -0.765856 -0.778886 0.144 Uiso 1 1 calc R U . . .
C58 C 0.5123(8) -0.6799(12) -0.8510(10) 0.117(6) Uani 1 1 d . U . . .
H58 H 0.473607 -0.688123 -0.881388 0.141 Uiso 1 1 calc R U . . .
C59 C 0.5468(7) -0.6209(10) -0.8677(8) 0.096(5) Uani 1 1 d . U . . .
H59 H 0.531280 -0.586095 -0.907829 0.115 Uiso 1 1 calc R U . . .
C60 C 0.6052(6) -0.6124(8) -0.8247(7) 0.066(3) Uani 1 1 d . U . . .
H60 H 0.629715 -0.574955 -0.838913 0.080 Uiso 1 1 calc R U . . .
C61 C 0.6725(16) -0.409(3) -0.6687(19) 0.134(7) Uani 0.340(16) 1 d D U P A 2
H61A H 0.691264 -0.375498 -0.625593 0.160 Uiso 0.340(16) 1 calc R U P A 2
H61B H 0.682528 -0.467454 -0.657881 0.160 Uiso 0.340(16) 1 calc R U P A 2
C62 C 0.6045(15) -0.396(4) -0.695(3) 0.137(6) Uani 0.340(16) 1 d D U P A 2
H62A H 0.591439 -0.370120 -0.656937 0.165 Uiso 0.340(16) 1 calc R U P A 2
H62B H 0.583999 -0.449020 -0.708411 0.165 Uiso 0.340(16) 1 calc R U P A 2
C63 C 0.5920(13) -0.337(4) -0.762(3) 0.136(6) Uani 0.340(16) 1 d D U P A 2
H63A H 0.569232 -0.365916 -0.806044 0.163 Uiso 0.340(16) 1 calc R U P A 2
H63B H 0.570093 -0.287603 -0.755679 0.163 Uiso 0.340(16) 1 calc R U P A 2
C64 C 0.6542(16) -0.312(2) -0.766(3) 0.136(6) Uani 0.340(16) 1 d D U P A 2
H64A H 0.654140 -0.307689 -0.816071 0.163 Uiso 0.340(16) 1 calc R U P A 2
H64B H 0.667564 -0.259579 -0.741051 0.163 Uiso 0.340(16) 1 calc R U P A 2
C65 C 0.7861(10) -0.2554(12) -0.8122(10) 0.130(6) Uani 0.718(15) 1 d D U P B 1
H65A H 0.744199 -0.242964 -0.821710 0.156 Uiso 0.718(15) 1 calc R U P B 1
H65B H 0.791398 -0.280272 -0.855607 0.156 Uiso 0.718(15) 1 calc R U P B 1
C66 C 0.8234(10) -0.1747(11) -0.7915(13) 0.133(5) Uani 0.718(15) 1 d D U P B 1
H66A H 0.802125 -0.132259 -0.773445 0.160 Uiso 0.718(15) 1 calc R U P B 1
H66B H 0.833100 -0.152303 -0.833086 0.160 Uiso 0.718(15) 1 calc R U P B 1
C67 C 0.8802(8) -0.2024(12) -0.7312(13) 0.126(5) Uani 0.718(15) 1 d D U P B 1
H67A H 0.892761 -0.159750 -0.693659 0.151 Uiso 0.718(15) 1 calc R U P B 1
H67B H 0.912387 -0.213037 -0.751217 0.151 Uiso 0.718(15) 1 calc R U P B 1
C68 C 0.8616(8) -0.2842(12) -0.7004(10) 0.120(6) Uani 0.718(15) 1 d D U P B 1
H68A H 0.892017 -0.326880 -0.694319 0.144 Uiso 0.718(15) 1 calc R U P B 1
H68B H 0.856359 -0.273447 -0.653285 0.144 Uiso 0.718(15) 1 calc R U P B 1
C69 C 0.8606(10) -0.457(2) -0.5766(10) 0.120(7) Uani 0.552(19) 1 d D U P C 1
H69A H 0.894261 -0.443017 -0.592989 0.144 Uiso 0.552(19) 1 calc R U P C 1
H69B H 0.857124 -0.518123 -0.576570 0.144 Uiso 0.552(19) 1 calc R U P C 1
C70 C 0.8699(11) -0.424(3) -0.5025(14) 0.121(6) Uani 0.552(19) 1 d D U P C 1
H70A H 0.901126 -0.382150 -0.490574 0.146 Uiso 0.552(19) 1 calc R U P C 1
H70B H 0.881244 -0.469112 -0.466844 0.146 Uiso 0.552(19) 1 calc R U P C 1
C71 C 0.8096(11) -0.385(3) -0.5025(10) 0.122(6) Uani 0.552(19) 1 d D U P C 1
H71A H 0.790717 -0.418330 -0.474137 0.146 Uiso 0.552(19) 1 calc R U P C 1
H71B H 0.815381 -0.328105 -0.482871 0.146 Uiso 0.552(19) 1 calc R U P C 1
C72 C 0.7722(10) -0.384(2) -0.5833(9) 0.119(6) Uani 0.552(19) 1 d D U P C 1
H72A H 0.735873 -0.415758 -0.590345 0.142 Uiso 0.552(19) 1 calc R U P C 1
H72B H 0.761669 -0.326799 -0.599517 0.142 Uiso 0.552(19) 1 calc R U P C 1
C69A C 0.818(2) -0.3397(9) -0.5912(12) 0.122(7) Uani 0.448(19) 1 d D U P C 2
H69C H 0.782111 -0.305369 -0.608938 0.147 Uiso 0.448(19) 1 calc R U P C 2
H69D H 0.849950 -0.311837 -0.602879 0.147 Uiso 0.448(19) 1 calc R U P C 2
C70A C 0.834(2) -0.3524(17) -0.5085(12) 0.122(6) Uani 0.448(19) 1 d D U P C 2
H70C H 0.802179 -0.330858 -0.490824 0.147 Uiso 0.448(19) 1 calc R U P C 2
H70D H 0.870387 -0.323658 -0.483195 0.147 Uiso 0.448(19) 1 calc R U P C 2
C71A C 0.841(2) -0.4488(18) -0.4963(12) 0.120(6) Uani 0.448(19) 1 d D U P C 2
H71C H 0.878798 -0.462326 -0.461276 0.143 Uiso 0.448(19) 1 calc R U P C 2
H71D H 0.809219 -0.471108 -0.479015 0.143 Uiso 0.448(19) 1 calc R U P C 2
C72A C 0.8359(19) -0.4846(13) -0.5721(11) 0.117(7) Uani 0.448(19) 1 d D U P C 2
H72C H 0.875162 -0.496982 -0.575306 0.141 Uiso 0.448(19) 1 calc R U P C 2
H72D H 0.812557 -0.535824 -0.581117 0.141 Uiso 0.448(19) 1 calc R U P C 2
C61A C 0.6370(8) -0.4244(10) -0.7320(19) 0.136(6) Uani 0.660(16) 1 d D U P A 1
H61C H 0.645054 -0.466164 -0.693585 0.163 Uiso 0.660(16) 1 calc R U P A 1
H61D H 0.620884 -0.452685 -0.778510 0.163 Uiso 0.660(16) 1 calc R U P A 1
C62A C 0.5923(10) -0.3589(13) -0.722(2) 0.138(6) Uani 0.660(16) 1 d D U P A 1
H62C H 0.554576 -0.363491 -0.760432 0.165 Uiso 0.660(16) 1 calc R U P A 1
H62D H 0.585323 -0.366613 -0.675316 0.165 Uiso 0.660(16) 1 calc R U P A 1
C63A C 0.6214(10) -0.2730(11) -0.7247(18) 0.137(6) Uani 0.660(16) 1 d D U P A 1
H63C H 0.629783 -0.244036 -0.678435 0.164 Uiso 0.660(16) 1 calc R U P A 1
H63D H 0.595509 -0.237979 -0.762604 0.164 Uiso 0.660(16) 1 calc R U P A 1
C64A C 0.6800(10) -0.2926(8) -0.7417(19) 0.137(6) Uani 0.660(16) 1 d D U P A 1
H64C H 0.675948 -0.278594 -0.791910 0.164 Uiso 0.660(16) 1 calc R U P A 1
H64D H 0.712706 -0.260495 -0.710013 0.164 Uiso 0.660(16) 1 calc R U P A 1
C68A C 0.8610(11) -0.283(3) -0.761(4) 0.127(5) Uani 0.282(15) 1 d D U P B 2
H68C H 0.877113 -0.325940 -0.785253 0.153 Uiso 0.282(15) 1 calc R U P B 2
H68D H 0.890045 -0.271171 -0.714258 0.153 Uiso 0.282(15) 1 calc R U P B 2
C67A C 0.848(2) -0.202(3) -0.808(3) 0.128(6) Uani 0.282(15) 1 d D U P B 2
H67C H 0.850897 -0.213446 -0.856290 0.154 Uiso 0.282(15) 1 calc R U P B 2
H67D H 0.876142 -0.158447 -0.785402 0.154 Uiso 0.282(15) 1 calc R U P B 2
C66A C 0.784(2) -0.176(2) -0.813(4) 0.132(6) Uani 0.282(15) 1 d D U P B 2
H66C H 0.783590 -0.124733 -0.786002 0.158 Uiso 0.282(15) 1 calc R U P B 2
H66D H 0.759131 -0.168737 -0.862817 0.158 Uiso 0.282(15) 1 calc R U P B 2
C65A C 0.7602(13) -0.250(2) -0.777(4) 0.133(7) Uani 0.282(15) 1 d D U P B 2
H65C H 0.747713 -0.230116 -0.736954 0.159 Uiso 0.282(15) 1 calc R U P B 2
H65D H 0.726142 -0.275998 -0.812745 0.159 Uiso 0.282(15) 1 calc R U P B 2

loop_
_atom_site_aniso_label
_atom_site_aniso_U_11
_atom_site_aniso_U_22
_atom_site_aniso_U_33
_atom_site_aniso_U_23
_atom_site_aniso_U_13
_atom_site_aniso_U_12
Lu1 0.0462(3) 0.0453(3) 0.0385(2) -0.0015(3) 0.01228(18) -0.0003(3)
Si1 0.058(2) 0.056(2) 0.0402(17) 0.0044(14) 0.0049(16) 0.0009(17)
Si2 0.0447(18) 0.047(2) 0.0468(17) 0.0004(14) 0.0173(14) -0.0002(15)
Si3 0.059(2) 0.057(2) 0.0479(19) 0.0066(16) 0.0206(16) -0.0081(17)
O1 0.063(5) 0.047(5) 0.045(4) -0.004(4) -0.006(4) 0.004(4)
O2 0.058(5) 0.058(5) 0.049(4) -0.011(4) 0.021(4) -0.004(4)
O3 0.069(5) 0.045(5) 0.048(4) 0.011(3) 0.018(4) 0.001(4)
O4 0.079(6) 0.058(6) 0.102(7) 0.000(5) 0.047(5) 0.011(5)
O5 0.087(7) 0.078(7) 0.090(7) -0.018(5) 0.032(5) -0.024(5)
O6 0.066(5) 0.087(6) 0.035(4) -0.020(4) 0.008(4) 0.005(4)
C1 0.059(8) 0.044(7) 0.032(6) -0.002(5) 0.006(5) -0.004(6)
C2 0.065(8) 0.038(7) 0.047(7) -0.003(5) 0.015(6) 0.000(6)
C3 0.057(8) 0.034(7) 0.049(7) -0.007(5) 0.020(6) 0.002(6)
C4 0.052(7) 0.052(7) 0.040(6) 0.006(5) 0.014(5) 0.005(6)
C5 0.067(8) 0.046(7) 0.030(6) -0.004(5) 0.014(6) 0.000(6)
C6 0.060(8) 0.039(7) 0.042(6) 0.003(5) 0.006(6) -0.015(6)
C7 0.066(8) 0.050(8) 0.043(6) -0.015(6) 0.013(6) -0.009(6)
C8 0.076(10) 0.071(10) 0.060(8) -0.006(7) 0.002(7) -0.007(8)
C9 0.068(10) 0.100(13) 0.067(9) -0.019(9) 0.002(8) -0.028(9)
C10 0.089(11) 0.113(14) 0.058(9) 0.005(9) -0.014(8) -0.001(10)
C11 0.072(9) 0.067(9) 0.058(8) -0.015(7) -0.007(7) 0.002(7)
C12 0.054(8) 0.066(9) 0.048(7) 0.003(6) 0.006(6) -0.003(6)
C13 0.059(7) 0.062(7) 0.055(6) 0.003(5) 0.011(5) 0.001(6)
C14 0.102(9) 0.097(9) 0.110(9) 0.004(7) 0.033(7) 0.014(7)
C15 0.109(9) 0.130(10) 0.132(10) -0.002(8) 0.042(8) 0.012(8)
C16 0.123(10) 0.113(10) 0.122(9) 0.001(8) 0.035(8) 0.020(8)
C17 0.123(9) 0.097(9) 0.115(9) 0.014(7) 0.036(8) 0.011(8)
C18 0.081(8) 0.078(8) 0.081(7) 0.010(6) 0.026(6) 0.015(7)
C19 0.077(9) 0.046(8) 0.056(8) 0.014(6) 0.023(7) 0.009(7)
C20 0.095(11) 0.055(9) 0.076(9) 0.007(7) 0.038(9) 0.010(8)
C21 0.18(2) 0.071(11) 0.087(12) 0.010(9) 0.073(14) -0.006(13)
C22 0.111(14) 0.071(11) 0.106(14) -0.013(10) 0.062(12) -0.012(10)
C23 0.076(11) 0.061(10) 0.102(12) -0.004(8) 0.023(10) -0.004(8)
C24 0.086(11) 0.055(9) 0.069(9) 0.009(7) 0.021(8) -0.004(8)
C25 0.070(8) 0.036(7) 0.048(7) 0.003(5) 0.025(6) 0.015(6)
C26 0.084(10) 0.059(9) 0.061(8) -0.003(6) 0.035(7) 0.013(7)
C27 0.112(13) 0.072(10) 0.085(11) 0.006(8) 0.068(10) 0.024(9)
C28 0.077(10) 0.079(10) 0.106(11) 0.025(10) 0.059(9) 0.007(9)
C29 0.054(7) 0.072(9) 0.072(8) 0.009(7) 0.032(6) 0.002(7)
C30 0.058(7) 0.048(8) 0.051(6) 0.012(6) 0.028(6) 0.019(6)
C31 0.054(7) 0.041(8) 0.068(8) 0.003(6) 0.018(6) -0.001(6)
C32 0.077(10) 0.069(10) 0.101(11) 0.011(8) 0.029(9) -0.016(8)
C33 0.100(14) 0.078(13) 0.156(18) 0.020(12) 0.017(13) -0.037(11)
C34 0.100(15) 0.109(17) 0.17(2) -0.022(15) -0.015(14) -0.062(13)
C35 0.148(17) 0.089(13) 0.101(13) -0.020(11) -0.007(12) -0.053(13)
C36 0.097(11) 0.064(10) 0.070(9) -0.002(7) -0.006(8) -0.013(9)
C37 0.057(6) 0.044(6) 0.039(5) -0.005(4) 0.010(5) -0.001(5)
C38 0.068(7) 0.065(7) 0.064(6) 0.009(6) 0.010(6) 0.013(6)
C39 0.100(8) 0.086(8) 0.096(8) 0.023(7) 0.021(7) 0.010(7)
C40 0.111(9) 0.080(8) 0.097(8) 0.023(7) 0.032(7) 0.001(7)
C41 0.098(8) 0.083(8) 0.081(7) 0.017(6) 0.033(7) -0.024(7)
C42 0.069(7) 0.061(7) 0.050(6) 0.001(5) 0.016(5) -0.004(6)
C43 0.061(8) 0.033(7) 0.059(8) -0.005(6) 0.010(6) -0.008(6)
C44 0.101(11) 0.039(8) 0.059(8) 0.002(6) 0.034(7) -0.002(7)
C45 0.106(13) 0.079(11) 0.081(10) 0.030(9) 0.029(10) 0.020(9)
C46 0.113(13) 0.064(10) 0.074(10) 0.032(8) 0.018(9) -0.005(9)
C47 0.077(10) 0.075(10) 0.065(9) 0.018(7) 0.016(7) 0.005(8)
C48 0.065(8) 0.038(7) 0.054(7) 0.015(6) 0.008(6) -0.008(6)
C49 0.076(7) 0.061(7) 0.069(7) 0.008(6) 0.026(6) -0.006(6)
C50 0.090(8) 0.093(8) 0.074(7) -0.001(6) 0.034(6) -0.007(7)
C51 0.110(9) 0.095(9) 0.089(8) 0.011(7) 0.019(7) -0.003(7)
C52 0.122(9) 0.115(9) 0.095(8) 0.005(7) 0.040(8) 0.000(8)
C53 0.118(9) 0.113(9) 0.107(9) 0.000(7) 0.058(8) 0.008(8)
C54 0.099(8) 0.095(8) 0.086(8) 0.007(7) 0.041(7) -0.005(7)
C55 0.048(6) 0.067(7) 0.063(6) 0.007(5) 0.019(5) -0.009(5)
C56 0.089(8) 0.100(9) 0.104(8) 0.012(7) 0.018(7) -0.017(7)
C57 0.093(9) 0.126(10) 0.140(10) 0.014(8) 0.038(8) -0.033(8)
C58 0.098(9) 0.117(10) 0.123(9) -0.003(8) 0.017(7) -0.002(8)
C59 0.091(8) 0.094(8) 0.095(8) 0.020(7) 0.017(7) 0.009(7)
C60 0.057(7) 0.072(7) 0.067(7) 0.005(6) 0.014(6) 0.006(6)
C61 0.110(12) 0.108(12) 0.216(15) 0.034(11) 0.099(12) 0.030(10)
C62 0.111(11) 0.107(11) 0.223(15) 0.034(10) 0.096(11) 0.029(9)
C63 0.109(10) 0.106(10) 0.224(15) 0.033(10) 0.096(11) 0.030(8)
C64 0.111(11) 0.103(10) 0.222(15) 0.034(10) 0.094(11) 0.031(8)
C65 0.127(11) 0.104(10) 0.149(11) 0.020(9) 0.030(9) -0.038(8)
C66 0.130(11) 0.104(10) 0.155(11) 0.020(9) 0.027(9) -0.037(8)
C67 0.122(11) 0.098(10) 0.151(12) 0.017(9) 0.031(9) -0.039(8)
C68 0.115(11) 0.094(10) 0.144(12) 0.017(10) 0.032(9) -0.038(9)
C69 0.119(13) 0.150(13) 0.068(7) -0.025(8) -0.006(9) 0.023(10)
C70 0.121(13) 0.149(12) 0.071(7) -0.027(8) -0.002(8) 0.024(10)
C71 0.122(13) 0.149(12) 0.075(7) -0.028(8) 0.003(8) 0.021(10)
C72 0.117(13) 0.150(13) 0.073(8) -0.029(9) 0.008(8) 0.022(10)
C69A 0.124(14) 0.145(12) 0.077(8) -0.029(9) 0.002(9) 0.020(10)
C70A 0.122(13) 0.148(12) 0.075(7) -0.027(8) 0.002(8) 0.022(10)
C71A 0.120(13) 0.148(12) 0.070(7) -0.025(8) 0.000(8) 0.022(10)
C72A 0.118(14) 0.147(13) 0.066(7) -0.021(8) -0.001(9) 0.022(11)
C61A 0.108(10) 0.105(10) 0.224(15) 0.030(10) 0.096(10) 0.027(8)
C62A 0.109(10) 0.106(11) 0.227(15) 0.034(10) 0.095(11) 0.032(8)
C63A 0.110(11) 0.104(10) 0.225(15) 0.030(10) 0.095(11) 0.031(8)
C64A 0.117(12) 0.099(10) 0.222(15) 0.030(10) 0.093(11) 0.030(9)
C68A 0.122(10) 0.101(10) 0.151(12) 0.018(9) 0.032(9) -0.037(8)
C67A 0.125(11) 0.101(10) 0.150(12) 0.020(9) 0.031(9) -0.037(9)
C66A 0.128(12) 0.104(10) 0.153(12) 0.018(10) 0.030(10) -0.038(9)
C65A 0.128(12) 0.106(11) 0.154(13) 0.015(11) 0.030(11) -0.033(10)

loop_
_atom_type_symbol
_atom_type_description
_atom_type_scat_dispersion_real
_atom_type_scat_dispersion_imag
_atom_type_scat_source
C C 0.0033 0.0016 'International Tables Vol C Tables 4.2.6.8 and 6.1.1.4'
H H 0.0000 0.0000 'International Tables Vol C Tables 4.2.6.8 and 6.1.1.4'
Lu Lu -0.4720 5.8584 'International Tables Vol C Tables 4.2.6.8 and 6.1.1.4'
O O 0.0106 0.0060 'International Tables Vol C Tables 4.2.6.8 and 6.1.1.4'
Si Si 0.0817 0.0704 'International Tables Vol C Tables 4.2.6.8 and 6.1.1.4'

loop_
_geom_angle_atom_site_label_1
_geom_angle_atom_site_label_2
_geom_angle_atom_site_label_3
_geom_angle
_geom_angle_site_symmetry_1
_geom_angle_site_symmetry_3
_geom_angle_publ_flag
O1 Lu1 O2 105.4(3) . . ?
O1 Lu1 O4 87.0(3) . . ?
O1 Lu1 O5 87.3(3) . . ?
O1 Lu1 O6 158.4(3) . . ?
O2 Lu1 O4 161.1(3) . . ?
O2 Lu1 O5 86.6(3) . . ?
O2 Lu1 O6 88.4(3) . . ?
O3 Lu1 O1 104.6(3) . . ?
O3 Lu1 O2 100.1(3) . . ?
O3 Lu1 O4 90.3(3) . . ?
O3 Lu1 O5 164.1(3) . . ?
O3 Lu1 O6 88.9(3) . . ?
O4 Lu1 O5 79.6(3) . . ?
O6 Lu1 O4 75.9(3) . . ?
O6 Lu1 O5 76.8(3) . . ?
O1 Si1 C12 113.9(5) . . ?
O1 Si1 C13 110.5(5) . . ?
O1 Si1 C19 111.0(5) . . ?
C12 Si1 C19 108.6(5) . . ?
C13 Si1 C12 106.9(5) . . ?
C13 Si1 C19 105.4(5) . . ?
O2 Si2 C30 113.0(4) . . ?
O2 Si2 C31 109.2(5) . . ?
O2 Si2 C37 113.6(5) . . ?
C31 Si2 C30 109.3(5) . . ?
C31 Si2 C37 104.2(5) . . ?
C37 Si2 C30 107.2(5) . . ?
O3 Si3 C48 115.4(5) . . ?
O3 Si3 C49 107.6(5) . . ?
O3 Si3 C55 111.1(5) . . ?
C49 Si3 C48 105.5(6) . . ?
C55 Si3 C48 108.9(5) . . ?
C55 Si3 C49 107.9(6) . . ?
Si1 O1 Lu1 174.0(5) . . ?
Si2 O2 Lu1 175.5(5) . . ?
Si3 O3 Lu1 174.6(5) . . ?
C61 O4 Lu1 116.0(14) . . ?
C64 O4 Lu1 133.3(15) . . ?
C64 O4 C61 110.7(14) . . ?
C61A O4 Lu1 119.7(9) . . ?
C61A O4 C64A 111.3(11) . . ?
C64A O4 Lu1 124.7(9) . . ?
C65 O5 Lu1 124.1(8) . . ?
C68 O5 Lu1 121.5(8) . . ?
C68 O5 C65 111.9(10) . . ?
C68A O5 Lu1 129(2) . . ?
C68A O5 C65A 110.7(14) . . ?
C65A O5 Lu1 114.5(18) . . ?
C69 O6 Lu1 121.7(10) . . ?
C69 O6 C72 110.8(11) . . ?
C72 O6 Lu1 125.2(9) . . ?
C69A O6 Lu1 128.6(10) . . ?
C72A O6 Lu1 119.5(10) . . ?
C72A O6 C69A 110.3(12) . . ?
C2 C1 C6 119.6(10) . . ?
C2 C1 C7 120.7(10) . . ?
C6 C1 C7 119.6(10) . . ?
C1 C2 H2 118.8 . . ?
C1 C2 C3 122.5(11) . . ?
C3 C2 H2 118.8 . . ?
C2 C3 C4 117.7(11) . . ?
C2 C3 C25 121.9(10) . . ?
C4 C3 C25 120.3(10) . . ?
C3 C4 H4 119.3 . . ?
C5 C4 C3 121.5(10) . . ?
C5 C4 H4 119.3 . . ?
C4 C5 C6 120.3(10) . . ?
C4 C5 C43 120.6(10) . . ?
C6 C5 C43 119.1(10) . . ?
C1 C6 H6 120.9 . . ?
C5 C6 C1 118.3(10) . . ?
C5 C6 H6 120.9 . . ?
C8 C7 C1 118.8(11) . . ?
C8 C7 C12 119.2(11) . . ?
C12 C7 C1 122.0(10) . . ?
C7 C8 H8 119.0 . . ?
C9 C8 C7 122.0(13) . . ?
C9 C8 H8 119.0 . . ?
C8 C9 H9 120.2 . . ?
C8 C9 C10 119.6(13) . . ?
C10 C9 H9 120.2 . . ?
C9 C10 H10 120.6 . . ?
C9 C10 C11 118.7(13) . . ?
C11 C10 H10 120.6 . . ?
C10 C11 H11 118.2 . . ?
C10 C11 C12 123.6(13) . . ?
C12 C11 H11 118.2 . . ?
C7 C12 Si1 124.0(8) . . ?
C11 C12 Si1 119.3(10) . . ?
C11 C12 C7 116.7(11) . . ?
C14 C13 Si1 121.7(11) . . ?
C18 C13 Si1 122.4(10) . . ?
C18 C13 C14 115.7(13) . . ?
C13 C14 H14 119.2 . . ?
C13 C14 C15 121.7(16) . . ?
C15 C14 H14 119.2 . . ?
C14 C15 H15 120.7 . . ?
C16 C15 C14 118.6(19) . . ?
C16 C15 H15 120.7 . . ?
C15 C16 H16 118.0 . . ?
C15 C16 C17 124(2) . . ?
C17 C16 H16 118.0 . . ?
C16 C17 H17 121.7 . . ?
C16 C17 C18 116.5(18) . . ?
C18 C17 H17 121.7 . . ?
C13 C18 C17 123.4(15) . . ?
C13 C18 H18 118.3 . . ?
C17 C18 H18 118.3 . . ?
C20 C19 Si1 121.8(11) . . ?
C20 C19 C24 118.5(12) . . ?
C24 C19 Si1 119.5(9) . . ?
C19 C20 H20 120.7 . . ?
C19 C20 C21 118.6(14) . . ?
C21 C20 H20 120.7 . . ?
C20 C21 H21 119.9 . . ?
C22 C21 C20 120.3(15) . . ?
C22 C21 H21 119.9 . . ?
C21 C22 H22 119.6 . . ?
C23 C22 C21 120.8(16) . . ?
C23 C22 H22 119.6 . . ?
C22 C23 H23 119.5 . . ?
C22 C23 C24 121.1(15) . . ?
C24 C23 H23 119.5 . . ?
C19 C24 H24 119.7 . . ?
C23 C24 C19 120.7(13) . . ?
C23 C24 H24 119.7 . . ?
C26 C25 C3 117.3(11) . . ?
C30 C25 C3 123.2(10) . . ?
C30 C25 C26 119.5(12) . . ?
C25 C26 H26 119.9 . . ?
C27 C26 C25 120.1(13) . . ?
C27 C26 H26 119.9 . . ?
C26 C27 H27 119.7 . . ?
C28 C27 C26 120.5(13) . . ?
C28 C27 H27 119.7 . . ?
C27 C28 H28 120.5 . . ?
C27 C28 C29 119.1(13) . . ?
C29 C28 H28 120.5 . . ?
C28 C29 H29 118.4 . . ?
C28 C29 C30 123.2(12) . . ?
C30 C29 H29 118.4 . . ?
C25 C30 Si2 124.5(9) . . ?
C29 C30 Si2 117.9(9) . . ?
C29 C30 C25 117.4(10) . . ?
C32 C31 Si2 124.0(10) . . ?
C36 C31 Si2 123.2(9) . . ?
C36 C31 C32 112.7(11) . . ?
C31 C32 H32 118.0 . . ?
C33 C32 C31 124.0(15) . . ?
C33 C32 H32 118.0 . . ?
C32 C33 H33 120.5 . . ?
C34 C33 C32 119.0(16) . . ?
C34 C33 H33 120.5 . . ?
C33 C34 H34 120.5 . . ?
C35 C34 C33 119.1(16) . . ?
C35 C34 H34 120.5 . . ?
C34 C35 H35 119.2 . . ?
C34 C35 C36 121.6(17) . . ?
C36 C35 H35 119.2 . . ?
C31 C36 H36 118.3 . . ?
C35 C36 C31 123.5(14) . . ?
C35 C36 H36 118.3 . . ?
C38 C37 Si2 120.0(9) . . ?
C38 C37 C42 117.0(11) . . ?
C42 C37 Si2 122.9(9) . . ?
C37 C38 H38 118.2 . . ?
C39 C38 C37 123.5(14) . . ?
C39 C38 H38 118.2 . . ?
C38 C39 H39 120.9 . . ?
C40 C39 C38 118.3(16) . . ?
C40 C39 H39 120.9 . . ?
C39 C40 H40 118.8 . . ?
C39 C40 C41 122.4(15) . . ?
C41 C40 H40 118.8 . . ?
C40 C41 H41 120.7 . . ?
C40 C41 C42 118.6(14) . . ?
C42 C41 H41 120.7 . . ?
C37 C42 C41 120.1(12) . . ?
C37 C42 H42 120.0 . . ?
C41 C42 H42 120.0 . . ?
C44 C43 C5 117.3(10) . . ?
C44 C43 C48 120.0(10) . . ?
C48 C43 C5 122.6(10) . . ?
C43 C44 H44 119.5 . . ?
C45 C44 C43 121.0(13) . . ?
C45 C44 H44 119.5 . . ?
C44 C45 H45 120.1 . . ?
C46 C45 C44 119.8(14) . . ?
C46 C45 H45 120.1 . . ?
C45 C46 H46 120.0 . . ?
C45 C46 C47 120.0(13) . . ?
C47 C46 H46 120.0 . . ?
C46 C47 H47 118.4 . . ?
C46 C47 C48 123.3(13) . . ?
C48 C47 H47 118.4 . . ?
C43 C48 Si3 124.0(8) . . ?
C47 C48 Si3 120.1(10) . . ?
C47 C48 C43 115.8(11) . . ?
C50 C49 Si3 123.1(11) . . ?
C50 C49 C54 115.6(13) . . ?
C54 C49 Si3 121.1(11) . . ?
C49 C50 H50 118.4 . . ?
C49 C50 C51 123.2(15) . . ?
C51 C50 H50 118.4 . . ?
C50 C51 H51 120.8 . . ?
C52 C51 C50 118.5(16) . . ?
C52 C51 H51 120.8 . . ?
C51 C52 H52 118.2 . . ?
C51 C52 C53 123.6(17) . . ?
C53 C52 H52 118.2 . . ?
C52 C53 H53 121.4 . . ?
C52 C53 C54 117.1(17) . . ?
C54 C53 H53 121.4 . . ?
C49 C54 C53 122.0(15) . . ?
C49 C54 H54 119.0 . . ?
C53 C54 H54 119.0 . . ?
C56 C55 Si3 119.3(10) . . ?
C60 C55 Si3 123.5(10) . . ?
C60 C55 C56 116.9(12) . . ?
C55 C56 H56 119.8 . . ?
C55 C56 C57 120.4(15) . . ?
C57 C56 H56 119.8 . . ?
C56 C57 H57 119.8 . . ?
C58 C57 C56 120.4(18) . . ?
C58 C57 H57 119.8 . . ?
C57 C58 H58 119.8 . . ?
C57 C58 C59 120.5(18) . . ?
C59 C58 H58 119.8 . . ?
C58 C59 H59 120.3 . . ?
C58 C59 C60 119.4(15) . . ?
C60 C59 H59 120.3 . . ?
C55 C60 C59 122.2(14) . . ?
C55 C60 H60 118.9 . . ?
C59 C60 H60 118.9 . . ?
O4 C61 H61A 111.0 . . ?
O4 C61 H61B 111.0 . . ?
O4 C61 C62 103.6(16) . . ?
H61A C61 H61B 109.0 . . ?
C62 C61 H61A 111.0 . . ?
C62 C61 H61B 111.0 . . ?
C61 C62 H62A 110.7 . . ?
C61 C62 H62B 110.7 . . ?
C61 C62 C63 105.2(10) . . ?
H62A C62 H62B 108.8 . . ?
C63 C62 H62A 110.7 . . ?
C63 C62 H62B 110.7 . . ?
C62 C63 H63A 110.7 . . ?
C62 C63 H63B 110.7 . . ?
H63A C63 H63B 108.8 . . ?
C64 C63 C62 105.0(10) . . ?
C64 C63 H63A 110.7 . . ?
C64 C63 H63B 110.7 . . ?
O4 C64 C63 102.4(18) . . ?
O4 C64 H64A 111.3 . . ?
O4 C64 H64B 111.3 . . ?
C63 C64 H64A 111.3 . . ?
C63 C64 H64B 111.3 . . ?
H64A C64 H64B 109.2 . . ?
O5 C65 H65A 110.4 . . ?
O5 C65 H65B 110.4 . . ?
O5 C65 C66 106.7(10) . . ?
H65A C65 H65B 108.6 . . ?
C66 C65 H65A 110.4 . . ?
C66 C65 H65B 110.4 . . ?
C65 C66 H66A 110.8 . . ?
C65 C66 H66B 110.8 . . ?
C65 C66 C67 104.6(10) . . ?
H66A C66 H66B 108.9 . . ?
C67 C66 H66A 110.8 . . ?
C67 C66 H66B 110.8 . . ?
C66 C67 H67A 110.9 . . ?
C66 C67 H67B 110.9 . . ?
C66 C67 C68 104.2(10) . . ?
H67A C67 H67B 108.9 . . ?
C68 C67 H67A 110.9 . . ?
C68 C67 H67B 110.9 . . ?
O5 C68 C67 107.4(9) . . ?
O5 C68 H68A 110.2 . . ?
O5 C68 H68B 110.2 . . ?
C67 C68 H68A 110.2 . . ?
C67 C68 H68B 110.2 . . ?
H68A C68 H68B 108.5 . . ?
O6 C69 H69A 110.0 . . ?
O6 C69 H69B 110.0 . . ?
O6 C69 C70 108.4(12) . . ?
H69A C69 H69B 108.4 . . ?
C70 C69 H69A 110.0 . . ?
C70 C69 H69B 110.0 . . ?
C69 C70 H70A 110.4 . . ?
C69 C70 H70B 110.4 . . ?
C69 C70 C71 106.5(12) . . ?
H70A C70 H70B 108.6 . . ?
C71 C70 H70A 110.4 . . ?
C71 C70 H70B 110.4 . . ?
C70 C71 H71A 111.0 . . ?
C70 C71 H71B 111.0 . . ?
H71A C71 H71B 109.0 . . ?
C72 C71 C70 103.9(11) . . ?
C72 C71 H71A 111.0 . . ?
C72 C71 H71B 111.0 . . ?
O6 C72 C71 107.9(10) . . ?
O6 C72 H72A 110.1 . . ?
O6 C72 H72B 110.1 . . ?
C71 C72 H72A 110.1 . . ?
C71 C72 H72B 110.1 . . ?
H72A C72 H72B 108.4 . . ?
O6 C69A H69C 110.3 . . ?
O6 C69A H69D 110.3 . . ?
O6 C69A C70A 107.2(12) . . ?
H69C C69A H69D 108.5 . . ?
C70A C69A H69C 110.3 . . ?
C70A C69A H69D 110.3 . . ?
C69A C70A H70C 110.7 . . ?
C69A C70A H70D 110.7 . . ?
C69A C70A C71A 105.4(10) . . ?
H70C C70A H70D 108.8 . . ?
C71A C70A H70C 110.7 . . ?
C71A C70A H70D 110.7 . . ?
C70A C71A H71C 110.9 . . ?
C70A C71A H71D 110.9 . . ?
H71C C71A H71D 108.9 . . ?
C72A C71A C70A 104.4(10) . . ?
C72A C71A H71C 110.9 . . ?
C72A C71A H71D 110.9 . . ?
O6 C72A C71A 106.6(13) . . ?
O6 C72A H72C 110.4 . . ?
O6 C72A H72D 110.4 . . ?
C71A C72A H72C 110.4 . . ?
C71A C72A H72D 110.4 . . ?
H72C C72A H72D 108.6 . . ?
O4 C61A H61C 110.2 . . ?
O4 C61A H61D 110.2 . . ?
O4 C61A C62A 107.6(10) . . ?
H61C C61A H61D 108.5 . . ?
C62A C61A H61C 110.2 . . ?
C62A C61A H61D 110.2 . . ?
C61A C62A H62C 110.7 . . ?
C61A C62A H62D 110.7 . . ?
H62C C62A H62D 108.8 . . ?
C63A C62A C61A 105.3(9) . . ?
C63A C62A H62C 110.7 . . ?
C63A C62A H62D 110.7 . . ?
C62A C63A H63C 110.6 . . ?
C62A C63A H63D 110.6 . . ?
C62A C63A C64A 105.5(9) . . ?
H63C C63A H63D 108.8 . . ?
C64A C63A H63C 110.6 . . ?
C64A C63A H63D 110.6 . . ?
O4 C64A C63A 106.5(10) . . ?
O4 C64A H64C 110.4 . . ?
O4 C64A H64D 110.4 . . ?
C63A C64A H64C 110.4 . . ?
C63A C64A H64D 110.4 . . ?
H64C C64A H64D 108.6 . . ?
O5 C68A H68C 109.9 . . ?
O5 C68A H68D 109.9 . . ?
O5 C68A C67A 109.0(14) . . ?
H68C C68A H68D 108.3 . . ?
C67A C68A H68C 109.9 . . ?
C67A C68A H68D 109.9 . . ?
C68A C67A H67C 110.7 . . ?
C68A C67A H67D 110.7 . . ?
C68A C67A C66A 105.3(11) . . ?
H67C C67A H67D 108.8 . . ?
C66A C67A H67C 110.7 . . ?
C66A C67A H67D 110.7 . . ?
C67A C66A H66C 110.9 . . ?
C67A C66A H66D 110.9 . . ?
H66C C66A H66D 108.9 . . ?
C65A C66A C67A 104.5(11) . . ?
C65A C66A H66C 110.9 . . ?
C65A C66A H66D 110.8 . . ?
O5 C65A C66A 109.4(12) . . ?
O5 C65A H65C 109.8 . . ?
O5 C65A H65D 109.8 . . ?
C66A C65A H65C 109.8 . . ?
C66A C65A H65D 109.8 . . ?
H65C C65A H65D 108.2 . . ?

loop_
_geom_bond_atom_site_label_1
_geom_bond_atom_site_label_2
_geom_bond_distance
_geom_bond_site_symmetry_2
_geom_bond_publ_flag
Lu1 O1 2.068(6) . ?
Lu1 O2 2.077(7) . ?
Lu1 O3 2.053(7) . ?
Lu1 O4 2.403(8) . ?
Lu1 O5 2.452(8) . ?
Lu1 O6 2.387(6) . ?
Si1 O1 1.595(7) . ?
Si1 C12 1.889(12) . ?
Si1 C13 1.877(13) . ?
Si1 C19 1.890(13) . ?
Si2 O2 1.584(8) . ?
Si2 C30 1.898(10) . ?
Si2 C31 1.860(12) . ?
Si2 C37 1.888(11) . ?
Si3 O3 1.612(7) . ?
Si3 C48 1.889(12) . ?
Si3 C49 1.881(13) . ?
Si3 C55 1.868(12) . ?
O4 C61 1.437(10) . ?
O4 C64 1.432(10) . ?
O4 C61A 1.430(9) . ?
O4 C64A 1.434(9) . ?
O5 C65 1.441(9) . ?
O5 C68 1.429(9) . ?
O5 C68A 1.429(10) . ?
O5 C65A 1.441(10) . ?
O6 C69 1.428(9) . ?
O6 C72 1.443(9) . ?
O6 C69A 1.435(10) . ?
O6 C72A 1.434(10) . ?
C1 C2 1.361(14) . ?
C1 C6 1.423(13) . ?
C1 C7 1.503(15) . ?
C2 H2 0.9300 . ?
C2 C3 1.382(14) . ?
C3 C4 1.398(14) . ?
C3 C25 1.479(15) . ?
C4 H4 0.9300 . ?
C4 C5 1.374(14) . ?
C5 C6 1.396(14) . ?
C5 C43 1.511(14) . ?
C6 H6 0.9300 . ?
C7 C8 1.391(15) . ?
C7 C12 1.416(15) . ?
C8 H8 0.9300 . ?
C8 C9 1.364(17) . ?
C9 H9 0.9300 . ?
C9 C10 1.380(18) . ?
C10 H10 0.9300 . ?
C10 C11 1.380(17) . ?
C11 H11 0.9300 . ?
C11 C12 1.381(15) . ?
C13 C14 1.388(18) . ?
C13 C18 1.374(16) . ?
C14 H14 0.9300 . ?
C14 C15 1.42(2) . ?
C15 H15 0.9300 . ?
C15 C16 1.33(2) . ?
C16 H16 0.9300 . ?
C16 C17 1.34(2) . ?
C17 H17 0.9300 . ?
C17 C18 1.424(19) . ?
C18 H18 0.9300 . ?
C19 C20 1.389(15) . ?
C19 C24 1.405(17) . ?
C20 H20 0.9300 . ?
C20 C21 1.42(2) . ?
C21 H21 0.9300 . ?
C21 C22 1.37(2) . ?
C22 H22 0.9300 . ?
C22 C23 1.325(18) . ?
C23 H23 0.9300 . ?
C23 C24 1.374(17) . ?
C24 H24 0.9300 . ?
C25 C26 1.408(14) . ?
C25 C30 1.399(15) . ?
C26 H26 0.9300 . ?
C26 C27 1.393(18) . ?
C27 H27 0.9300 . ?
C27 C28 1.355(18) . ?
C28 H28 0.9300 . ?
C28 C29 1.379(16) . ?
C29 H29 0.9300 . ?
C29 C30 1.390(15) . ?
C31 C32 1.409(16) . ?
C31 C36 1.388(15) . ?
C32 H32 0.9300 . ?
C32 C33 1.370(19) . ?
C33 H33 0.9300 . ?
C33 C34 1.36(2) . ?
C34 H34 0.9300 . ?
C34 C35 1.34(2) . ?
C35 H35 0.9300 . ?
C35 C36 1.345(18) . ?
C36 H36 0.9300 . ?
C37 C38 1.378(15) . ?
C37 C42 1.393(15) . ?
C38 H38 0.9300 . ?
C38 C39 1.359(17) . ?
C39 H39 0.9300 . ?
C39 C40 1.351(19) . ?
C40 H40 0.9300 . ?
C40 C41 1.364(19) . ?
C41 H41 0.9300 . ?
C41 C42 1.409(16) . ?
C42 H42 0.9300 . ?
C43 C44 1.389(15) . ?
C43 C48 1.435(16) . ?
C44 H44 0.9300 . ?
C44 C45 1.374(16) . ?
C45 H45 0.9300 . ?
C45 C46 1.366(18) . ?
C46 H46 0.9300 . ?
C46 C47 1.372(17) . ?
C47 H47 0.9300 . ?
C47 C48 1.385(15) . ?
C49 C50 1.387(17) . ?
C49 C54 1.389(18) . ?
C50 H50 0.9300 . ?
C50 C51 1.398(18) . ?
C51 H51 0.9300 . ?
C51 C52 1.34(2) . ?
C52 H52 0.9300 . ?
C52 C53 1.35(2) . ?
C53 H53 0.9300 . ?
C53 C54 1.445(19) . ?
C54 H54 0.9300 . ?
C55 C56 1.382(17) . ?
C55 C60 1.364(15) . ?
C56 H56 0.9300 . ?
C56 C57 1.39(2) . ?
C57 H57 0.9300 . ?
C57 C58 1.34(2) . ?
C58 H58 0.9300 . ?
C58 C59 1.35(2) . ?
C59 H59 0.9300 . ?
C59 C60 1.379(17) . ?
C60 H60 0.9300 . ?
C61 H61A 0.9700 . ?
C61 H61B 0.9700 . ?
C61 C62 1.542(10) . ?
C62 H62A 0.9700 . ?
C62 H62B 0.9700 . ?
C62 C63 1.552(10) . ?
C63 H63A 0.9700 . ?
C63 H63B 0.9700 . ?
C63 C64 1.546(10) . ?
C64 H64A 0.9700 . ?
C64 H64B 0.9700 . ?
C65 H65A 0.9700 . ?
C65 H65B 0.9700 . ?
C65 C66 1.538(10) . ?
C66 H66A 0.9700 . ?
C66 H66B 0.9700 . ?
C66 C67 1.541(10) . ?
C67 H67A 0.9700 . ?
C67 H67B 0.9700 . ?
C67 C68 1.553(10) . ?
C68 H68A 0.9700 . ?
C68 H68B 0.9700 . ?
C69 H69A 0.9700 . ?
C69 H69B 0.9700 . ?
C69 C70 1.48(3) . ?
C70 H70A 0.9700 . ?
C70 H70B 0.9700 . ?
C70 C71 1.559(10) . ?
C71 H71A 0.9700 . ?
C71 H71B 0.9700 . ?
C71 C72 1.534(10) . ?
C72 H72A 0.9700 . ?
C72 H72B 0.9700 . ?
C69A H69C 0.9700 . ?
C69A H69D 0.9700 . ?
C69A C70A 1.536(10) . ?
C70A H70C 0.9700 . ?
C70A H70D 0.9700 . ?
C70A C71A 1.555(10) . ?
C71A H71C 0.9700 . ?
C71A H71D 0.9700 . ?
C71A C72A 1.542(10) . ?
C72A H72C 0.9700 . ?
C72A H72D 0.9700 . ?
C61A H61C 0.9700 . ?
C61A H61D 0.9700 . ?
C61A C62A 1.541(10) . ?
C62A H62C 0.9700 . ?
C62A H62D 0.9700 . ?
C62A C63A 1.541(10) . ?
C63A H63C 0.9700 . ?
C63A H63D 0.9700 . ?
C63A C64A 1.550(10) . ?
C64A H64C 0.9700 . ?
C64A H64D 0.9700 . ?
C68A H68C 0.9700 . ?
C68A H68D 0.9700 . ?
C68A C67A 1.544(10) . ?
C67A H67C 0.9700 . ?
C67A H67D 0.9700 . ?
C67A C66A 1.558(10) . ?
C66A H66C 0.9700 . ?
C66A H66D 0.9700 . ?
C66A C65A 1.547(10) . ?
C65A H65C 0.9700 . ?
C65A H65D 0.9700 . ?

loop_
_geom_torsion_atom_site_label_1
_geom_torsion_atom_site_label_2
_geom_torsion_atom_site_label_3
_geom_torsion_atom_site_label_4
_geom_torsion
_geom_torsion_site_symmetry_1
_geom_torsion_site_symmetry_2
_geom_torsion_site_symmetry_3
_geom_torsion_site_symmetry_4
_geom_torsion_publ_flag
Lu1 O4 C61 C62 -145(3) . . . . ?
Lu1 O4 C64 C63 141(2) . . . . ?
Lu1 O4 C61A C62A -176.1(19) . . . . ?
Lu1 O4 C64A C63A 177.0(15) . . . . ?
Lu1 O5 C65 C66 -175.4(15) . . . . ?
Lu1 O5 C68 C67 161.6(13) . . . . ?
Lu1 O5 C68A C67A 141(3) . . . . ?
Lu1 O5 C65A C66A -151(4) . . . . ?
Lu1 O6 C69 C70 -179.0(19) . . . . ?
Lu1 O6 C72 C71 171.4(19) . . . . ?
Lu1 O6 C69A C70A 173(2) . . . . ?
Lu1 O6 C72A C71A -167(2) . . . . ?
Si1 C13 C14 C15 174.1(12) . . . . ?
Si1 C13 C18 C17 -172.2(11) . . . . ?
Si1 C19 C20 C21 -175.6(10) . . . . ?
Si1 C19 C24 C23 176.3(10) . . . . ?
Si2 C31 C32 C33 173.8(13) . . . . ?
Si2 C31 C36 C35 -171.6(14) . . . . ?
Si2 C37 C38 C39 -178.1(11) . . . . ?
Si2 C37 C42 C41 176.4(9) . . . . ?
Si3 C49 C50 C51 174.5(11) . . . . ?
Si3 C49 C54 C53 -172.6(11) . . . . ?
Si3 C55 C56 C57 -177.4(13) . . . . ?
Si3 C55 C60 C59 178.6(11) . . . . ?
O1 Si1 C12 C7 -40.5(12) . . . . ?
O1 Si1 C12 C11 140.9(10) . . . . ?
O1 Si1 C13 C14 -69.1(12) . . . . ?
O1 Si1 C13 C18 104.9(11) . . . . ?
O1 Si1 C19 C20 175.6(9) . . . . ?
O1 Si1 C19 C24 1.4(11) . . . . ?
O2 Si2 C30 C25 -35.6(11) . . . . ?
O2 Si2 C30 C29 138.8(9) . . . . ?
O2 Si2 C31 C32 -78.8(11) . . . . ?
O2 Si2 C31 C36 96.4(11) . . . . ?
O2 Si2 C37 C38 -177.5(8) . . . . ?
O2 Si2 C37 C42 6.5(10) . . . . ?
O3 Si3 C48 C43 -32.3(11) . . . . ?
O3 Si3 C48 C47 145.2(9) . . . . ?
O3 Si3 C49 C50 -80.4(12) . . . . ?
O3 Si3 C49 C54 94.5(12) . . . . ?
O3 Si3 C55 C56 -171.4(11) . . . . ?
O3 Si3 C55 C60 15.8(13) . . . . ?
O4 C61 C62 C63 -16(6) . . . . ?
O4 C61A C62A C63A 8(4) . . . . ?
O5 C65 C66 C67 22(3) . . . . ?
O5 C68A C67A C66A 11(7) . . . . ?
O6 C69 C70 C71 16(4) . . . . ?
O6 C69A C70A C71A 8(5) . . . . ?
C1 C2 C3 C4 2.9(16) . . . . ?
C1 C2 C3 C25 -177.5(10) . . . . ?
C1 C7 C8 C9 -177.2(12) . . . . ?
C1 C7 C12 Si1 -1.7(16) . . . . ?
C1 C7 C12 C11 177.0(11) . . . . ?
C2 C1 C6 C5 0.7(15) . . . . ?
C2 C1 C7 C8 121.3(12) . . . . ?
C2 C1 C7 C12 -59.4(16) . . . . ?
C2 C3 C4 C5 -1.0(15) . . . . ?
C2 C3 C25 C26 -49.6(15) . . . . ?
C2 C3 C25 C30 129.8(11) . . . . ?
C3 C4 C5 C6 -0.9(16) . . . . ?
C3 C4 C5 C43 178.5(10) . . . . ?
C3 C25 C26 C27 -177.2(11) . . . . ?
C3 C25 C30 Si2 -9.1(15) . . . . ?
C3 C25 C30 C29 176.4(10) . . . . ?
C4 C3 C25 C26 130.0(11) . . . . ?
C4 C3 C25 C30 -50.6(15) . . . . ?
C4 C5 C6 C1 1.1(16) . . . . ?
C4 C5 C43 C44 -57.0(14) . . . . ?
C4 C5 C43 C48 123.4(12) . . . . ?
C5 C43 C44 C45 -177.7(12) . . . . ?
C5 C43 C48 Si3 -6.4(16) . . . . ?
C5 C43 C48 C47 176.1(11) . . . . ?
C6 C1 C2 C3 -2.7(16) . . . . ?
C6 C1 C7 C8 -55.6(15) . . . . ?
C6 C1 C7 C12 123.8(12) . . . . ?
C6 C5 C43 C44 122.4(12) . . . . ?
C6 C5 C43 C48 -57.1(15) . . . . ?
C7 C1 C2 C3 -179.6(10) . . . . ?
C7 C1 C6 C5 177.6(10) . . . . ?
C7 C8 C9 C10 -1(2) . . . . ?
C8 C7 C12 Si1 177.6(9) . . . . ?
C8 C7 C12 C11 -3.7(18) . . . . ?
C8 C9 C10 C11 -1(2) . . . . ?
C9 C10 C11 C12 1(2) . . . . ?
C10 C11 C12 Si1 -179.5(11) . . . . ?
C10 C11 C12 C7 2(2) . . . . ?
C12 Si1 C13 C14 55.4(12) . . . . ?
C12 Si1 C13 C18 -130.6(10) . . . . ?
C12 Si1 C19 C20 49.7(11) . . . . ?
C12 Si1 C19 C24 -124.5(10) . . . . ?
C12 C7 C8 C9 3.4(19) . . . . ?
C13 Si1 C12 C7 -162.9(10) . . . . ?
C13 Si1 C12 C11 18.5(12) . . . . ?
C13 Si1 C19 C20 -64.7(11) . . . . ?
C13 Si1 C19 C24 121.1(10) . . . . ?
C13 C14 C15 C16 -1(3) . . . . ?
C14 C13 C18 C17 2(2) . . . . ?
C14 C15 C16 C17 0(3) . . . . ?
C15 C16 C17 C18 2(3) . . . . ?
C16 C17 C18 C13 -3(2) . . . . ?
C18 C13 C14 C15 0(2) . . . . ?
C19 Si1 C12 C7 83.8(11) . . . . ?
C19 Si1 C12 C11 -94.9(11) . . . . ?
C19 Si1 C13 C14 170.8(11) . . . . ?
C19 Si1 C13 C18 -15.1(12) . . . . ?
C19 C20 C21 C22 1(2) . . . . ?
C20 C19 C24 C23 1.9(19) . . . . ?
C20 C21 C22 C23 0(2) . . . . ?
C21 C22 C23 C24 1(2) . . . . ?
C22 C23 C24 C19 -2(2) . . . . ?
C24 C19 C20 C21 -1.3(18) . . . . ?
C25 C3 C4 C5 179.4(10) . . . . ?
C25 C26 C27 C28 0(2) . . . . ?
C26 C25 C30 Si2 170.3(8) . . . . ?
C26 C25 C30 C29 -4.2(16) . . . . ?
C26 C27 C28 C29 -3(2) . . . . ?
C27 C28 C29 C30 2(2) . . . . ?
C28 C29 C30 Si2 -173.4(10) . . . . ?
C28 C29 C30 C25 1.4(18) . . . . ?
C30 Si2 C31 C32 45.2(12) . . . . ?
C30 Si2 C31 C36 -139.5(11) . . . . ?
C30 Si2 C37 C38 57.1(10) . . . . ?
C30 Si2 C37 C42 -119.0(9) . . . . ?
C30 C25 C26 C27 3.4(17) . . . . ?
C31 Si2 C30 C25 -157.5(9) . . . . ?
C31 Si2 C30 C29 17.0(10) . . . . ?
C31 Si2 C37 C38 -58.7(10) . . . . ?
C31 Si2 C37 C42 125.2(9) . . . . ?
C31 C32 C33 C34 1(3) . . . . ?
C32 C31 C36 C35 4(2) . . . . ?
C32 C33 C34 C35 -2(3) . . . . ?
C33 C34 C35 C36 4(3) . . . . ?
C34 C35 C36 C31 -6(3) . . . . ?
C36 C31 C32 C33 -2(2) . . . . ?
C37 Si2 C30 C25 90.2(10) . . . . ?
C37 Si2 C30 C29 -95.3(10) . . . . ?
C37 Si2 C31 C32 159.5(11) . . . . ?
C37 Si2 C31 C36 -25.3(12) . . . . ?
C37 C38 C39 C40 3(2) . . . . ?
C38 C37 C42 C41 0.2(16) . . . . ?
C38 C39 C40 C41 -3(2) . . . . ?
C39 C40 C41 C42 1(2) . . . . ?
C40 C41 C42 C37 0(2) . . . . ?
C42 C37 C38 C39 -1.8(18) . . . . ?
C43 C5 C6 C1 -178.3(9) . . . . ?
C43 C44 C45 C46 0(2) . . . . ?
C44 C43 C48 Si3 174.1(9) . . . . ?
C44 C43 C48 C47 -3.5(17) . . . . ?
C44 C45 C46 C47 -1(2) . . . . ?
C45 C46 C47 C48 -1(2) . . . . ?
C46 C47 C48 Si3 -174.6(11) . . . . ?
C46 C47 C48 C43 3.0(19) . . . . ?
C48 Si3 C49 C50 43.3(12) . . . . ?
C48 Si3 C49 C54 -141.8(11) . . . . ?
C48 Si3 C55 C56 60.4(12) . . . . ?
C48 Si3 C55 C60 -112.3(11) . . . . ?
C48 C43 C44 C45 1.9(19) . . . . ?
C49 Si3 C48 C43 -150.9(10) . . . . ?
C49 Si3 C48 C47 26.5(11) . . . . ?
C49 Si3 C55 C56 -53.6(13) . . . . ?
C49 Si3 C55 C60 133.7(11) . . . . ?
C49 C50 C51 C52 -1(2) . . . . ?
C50 C49 C54 C53 3(2) . . . . ?
C50 C51 C52 C53 0(3) . . . . ?
C51 C52 C53 C54 2(3) . . . . ?
C52 C53 C54 C49 -3(2) . . . . ?
C54 C49 C50 C51 -1(2) . . . . ?
C55 Si3 C48 C43 93.5(10) . . . . ?
C55 Si3 C48 C47 -89.1(11) . . . . ?
C55 Si3 C49 C50 159.5(11) . . . . ?
C55 Si3 C49 C54 -25.5(13) . . . . ?
C55 C56 C57 C58 3(3) . . . . ?
C56 C55 C60 C59 6(2) . . . . ?
C56 C57 C58 C59 -3(3) . . . . ?
C57 C58 C59 C60 4(3) . . . . ?
C58 C59 C60 C55 -6(2) . . . . ?
C60 C55 C56 C57 -4(2) . . . . ?
C61 O4 C64 C63 -38(5) . . . . ?
C61 C62 C63 C64 -5(6) . . . . ?
C62 C63 C64 O4 25(5) . . . . ?
C64 O4 C61 C62 34(5) . . . . ?
C65 O5 C68 C67 -2(3) . . . . ?
C65 C66 C67 C68 -22(3) . . . . ?
C66 C67 C68 O5 15(3) . . . . ?
C68 O5 C65 C66 -13(3) . . . . ?
C69 O6 C72 C71 9(3) . . . . ?
C69 C70 C71 C72 -10(4) . . . . ?
C70 C71 C72 O6 1(4) . . . . ?
C72 O6 C69 C70 -16(3) . . . . ?
C69A O6 C72A C71A 26(4) . . . . ?
C69A C70A C71A C72A 7(5) . . . . ?
C70A C71A C72A O6 -20(4) . . . . ?
C72A O6 C69A C70A -21(4) . . . . ?
C61A O4 C64A C63A 21(3) . . . . ?
C61A C62A C63A C64A 4(4) . . . . ?
C62A C63A C64A O4 -14(3) . . . . ?
C64A O4 C61A C62A -18(3) . . . . ?
C68A O5 C65A C66A 4(7) . . . . ?
C68A C67A C66A C65A -8(7) . . . . ?
C67A C66A C65A O5 3(7) . . . . ?
C65A O5 C68A C67A -9(6) . . . . ?

loop_
_smtbx_masks_void_nr
_smtbx_masks_void_average_x
_smtbx_masks_void_average_y
_smtbx_masks_void_average_z
_smtbx_masks_void_volume
_smtbx_masks_void_count_electrons
_smtbx_masks_void_content
1 0.500 0.000 1.000 552.1 53.8 '1.4 C4H8O'
2 0.500 0.500 0.500 552.1 53.8 '1.4 C4H8O'
